data_7063246
loop_
_publ_author_name
'Cebotari, Diana'
'Calancea, Sergiu'
'Garbuz, Olga'
'Balan, Greta'
'Marrot, J\'er\^ome'
'Shova, Sergiu'
'Gu\'erineau, Vincent'
'Touboul, David'
'Tsapkov, Victor'
'Gulea, Aurelian'
'Floquet, S\'ebastien'

_publ_section_title
;
 Synthesis, structure and biological properties of a series of
 dicopper(bis-thiosemicarbazone) complexes
;
_journal_issue 26
_journal_name_full 'New Journal of Chemistry'
_journal_page_first 12043
_journal_page_last 12053
_journal_paper_doi 10.1039/D4NJ00342J
_journal_volume 48
_journal_year 2024
_chemical_formula_moiety 'C36 H54 Cl2 Cu4 N12 O12 S4, 2(H2 O)'
_chemical_formula_sum 'C36 H58 Cl2 Cu4 N12 O14 S4'
_chemical_formula_weight 1336.24
_space_group_crystal_system monoclinic
_space_group_IT_number 14
_space_group_name_Hall '-P 2ybc'
_space_group_name_H-M_alt 'P 1 21/c 1'
_atom_sites_solution_hydrogens mixed
_atom_sites_solution_primary dual
_audit_creation_date 2023-09-29
_audit_creation_method
;
Olex2 1.3
(compiled 2020.11.12 svn.r5f609507 for OlexSys, GUI svn.r6408)
;
_audit_update_record
;
2024-06-03 deposited with the CCDC.	2024-06-05 downloaded from the CCDC.
;
_cell_angle_alpha 90
_cell_angle_beta 106.121(5)
_cell_angle_gamma 90
_cell_formula_units_Z 2
_cell_length_a 13.4884(6)
_cell_length_b 14.4023(5)
_cell_length_c 18.7364(7)
_cell_measurement_reflns_used 3354
_cell_measurement_temperature 293(2)
_cell_measurement_theta_max 24.6980
_cell_measurement_theta_min 2.1780
_cell_volume 3496.7(3)
_computing_cell_refinement 'CrysAlisPro 1.171.41.104a (Rigaku OD, 2021)'
_computing_data_collection 'CrysAlisPro 1.171.41.104a (Rigaku OD, 2021)'
_computing_data_reduction 'CrysAlisPro 1.171.41.104a (Rigaku OD, 2021)'
_computing_molecular_graphics 'Olex2 1.3 (Dolomanov et al., 2009)'
_computing_publication_material 'Olex2 1.3 (Dolomanov et al., 2009)'
_computing_structure_refinement 'SHELXL 2018/3 (Sheldrick, 2015)'
_computing_structure_solution 'SHELXT 2018/2 (Sheldrick, 2018)'
_diffrn_ambient_temperature 293(2)
_diffrn_detector 'CCD plate'
_diffrn_detector_area_resol_mean 16.1593
_diffrn_detector_type Eos
_diffrn_measured_fraction_theta_full 0.990
_diffrn_measured_fraction_theta_max 0.990
_diffrn_measurement_details
;
List of Runs (angles in degrees, time in seconds):

  # Type    Start    End  Width  t~exp~   \w     \q     \k     \f   Frames
#--------------------------------------------------------------------------
  1  \w      8.00  85.00   1.00   15.00    --   17.79  70.00-124.00   77
  2  \w    -49.00  32.00   1.00   15.00    --   17.79 -70.00 103.00   81
  3  \w    -37.00  -5.00   1.00   15.00    --  -15.29 -77.00 -90.00   32
  4  \w     -9.00  23.00   1.00   15.00    --   17.79  77.00-150.00   32
  5  \w     -8.00  21.00   1.00   15.00    --   17.79  77.00  90.00   29
;
_diffrn_measurement_device 'four-circle diffractometer'
_diffrn_measurement_device_type 'Xcalibur, Eos'
_diffrn_measurement_method '\w scans'
_diffrn_orient_matrix_type 'CrysAlisPro convention (1999,Acta A55,543-557)'
_diffrn_orient_matrix_UB_11 0.0345224000
_diffrn_orient_matrix_UB_12 0.0382096000
_diffrn_orient_matrix_UB_13 0.0082627000
_diffrn_orient_matrix_UB_21 0.0117857000
_diffrn_orient_matrix_UB_22 -0.0064084000
_diffrn_orient_matrix_UB_23 -0.0342844000
_diffrn_orient_matrix_UB_31 -0.0408257000
_diffrn_orient_matrix_UB_32 0.0303950000
_diffrn_orient_matrix_UB_33 -0.0175955000
_diffrn_radiation_monochromator graphite
_diffrn_radiation_probe x-ray
_diffrn_radiation_type 'Mo K\a'
_diffrn_radiation_wavelength 0.71073
_diffrn_reflns_av_R_equivalents 0.0589
_diffrn_reflns_av_unetI/netI 0.0801
_diffrn_reflns_Laue_measured_fraction_full 0.990
_diffrn_reflns_Laue_measured_fraction_max 0.990
_diffrn_reflns_limit_h_max 16
_diffrn_reflns_limit_h_min -10
_diffrn_reflns_limit_k_max 17
_diffrn_reflns_limit_k_min -17
_diffrn_reflns_limit_l_max 16
_diffrn_reflns_limit_l_min -22
_diffrn_reflns_number 20532
_diffrn_reflns_point_group_measured_fraction_full 0.990
_diffrn_reflns_point_group_measured_fraction_max 0.990
_diffrn_reflns_theta_full 25.027
_diffrn_reflns_theta_max 25.027
_diffrn_reflns_theta_min 1.811
_diffrn_source 'fine-focus sealed X-ray tube'
_diffrn_source_type 'Enhance (Mo) X-ray Source'
_exptl_absorpt_coefficient_mu 1.450
_exptl_absorpt_correction_T_max 1.00000
_exptl_absorpt_correction_T_min 0.99612
_exptl_absorpt_correction_type multi-scan
_exptl_absorpt_process_details
;
CrysAlisPro 1.171.41.104a (Rigaku Oxford Diffraction, 2021)
Empirical absorption correction using spherical harmonics,
implemented in SCALE3 ABSPACK scaling algorithm.
;
_exptl_crystal_colour 'clear dark green'
_exptl_crystal_colour_lustre clear
_exptl_crystal_colour_modifier dark
_exptl_crystal_colour_primary green
_exptl_crystal_density_diffrn 1.269
_exptl_crystal_description prism
_exptl_crystal_F_000 1368
_exptl_crystal_size_max 0.3
_exptl_crystal_size_mid 0.1
_exptl_crystal_size_min 0.08
_refine_diff_density_max 1.172
_refine_diff_density_min -0.556
_refine_diff_density_rms 0.140
_refine_ls_extinction_method none
_refine_ls_goodness_of_fit_ref 1.050
_refine_ls_hydrogen_treatment constr
_refine_ls_matrix_type full
_refine_ls_number_parameters 330
_refine_ls_number_reflns 6108
_refine_ls_number_restraints 64
_refine_ls_restrained_S_all 1.045
_refine_ls_R_factor_all 0.1293
_refine_ls_R_factor_gt 0.0895
_refine_ls_shift/su_max 0.000
_refine_ls_shift/su_mean 0.000
_refine_ls_structure_factor_coef Fsqd
_refine_ls_weighting_details 'w=1/[\s^2^(Fo^2^)+(0.1243P)^2^+12.8767P] where P=(Fo^2^+2Fc^2^)/3'
_refine_ls_weighting_scheme calc
_refine_ls_wR_factor_gt 0.2399
_refine_ls_wR_factor_ref 0.2679
_reflns_Friedel_coverage 0.000
_reflns_number_gt 3822
_reflns_number_total 6108
_reflns_threshold_expression 'I > 2\s(I)'
_cod_data_source_file d4nj00342j2.cif
_cod_data_source_block shi_4991_roru_auto
_cod_depositor_comments 'Adding full bibliography for 7063243--7063248.cif.'
_cod_database_code 7063246
_shelx_shelxl_version_number 2018/3
_chemical_oxdiff_formula C16H21Cu2N7O4S2
_chemical_oxdiff_usercomment DC_250
_shelx_space_group_comment
;
The symmetry employed for this shelxl refinement is uniquely defined
by the following loop, which should always be used as a source of
symmetry information in preference to the above space-group names.
They are only intended as comments.
;
_shelx_estimated_absorpt_t_max 0.893
_shelx_estimated_absorpt_t_min 0.670
_reflns_odcompleteness_completeness 91.29
_reflns_odcompleteness_iscentric 1
_reflns_odcompleteness_theta 26.32
_olex2_refinement_description
;
1. Fixed Uiso
 At 1.2 times of:
  All C(H) groups, All C(H,H) groups, All N(H) groups
 At 1.5 times of:
  All C(H,H,H) groups, All O(H,H) groups
2. Restrained distances
 C8X-C10X \\sim C8A-C10A
 with sigma of 0.01
 C13X-C12X \\sim C12X-C11X
 with sigma of 0.01
 C10X-C13X \\sim C12X-C10X \\sim C11C-C10A \\sim C10A-C11B \\sim C10X-C11X
\\sim C10A-C11A
 with sigma of 0.01
 C11B-C11C \\sim C11C-C11A
 with sigma of 0.01
 C11C-C11A \\sim C11A-C11B
 with sigma of 0.01
 C18-C8X \\sim C7A-C8A \\sim C8X-C5 \\sim C8A-C7B \\sim C18-C6A \\sim C7A-C6A
\\sim C5-C6B \\sim C7B-C6B
 with sigma of 0.01
 C11X-C13X \\sim C13X-C12X
 with sigma of 0.01
 C6A-C8A \\sim C8A-C6B
 with sigma of 0.01
 C6A-C8X \\sim C8X-C6B
 with sigma of 0.01
3. Uiso/Uaniso restraints and constraints
Uanis(C8X) \\sim Ueq, Uanis(C8A) \\sim Ueq: with sigma of 0.02 and sigma for
terminal atoms of 0.04
Uanis(C11X) = Uanis(C11C) = Uanis(C12X) = Uanis(C13X) = Uanis(C11B) =
Uanis(C11A)
Uanis(C10X) = Uanis(C10A)
Uanis(C5) = Uanis(C7B) = Uanis(C18) = Uanis(C7A)
Uanis(C8X) = Uanis(C8A)
4. Others
 Fixed Sof: O1W(0.5) H1WA(0.5) H1WB(0.5) O2W(0.5) H2WA(0.5) H2WB(0.5) H3B(0.5)
 H3A(0.5) C5(0.5) H5(0.5) C7B(0.5) H7B(0.5) C7A(0.5) H7A(0.5) C8A(0.5) C8X(0.5)
 C10A(0.5) C10X(0.5) C11C(0.5) H11J(0.5) H11K(0.5) H11L(0.5) C11A(0.5)
 H11G(0.5) H11H(0.5) H11I(0.5) C11X(0.5) H11D(0.5) H11E(0.5) H11F(0.5)
 C11B(0.5) H11A(0.5) H11B(0.5) H11C(0.5) C12X(0.5) H12A(0.5) H12B(0.5)
 H12C(0.5) C13X(0.5) H13A(0.5) H13B(0.5) H13C(0.5) C18(0.5) H18(0.5)
5.a Riding coordinates:
 O1W(H1WA,H1WB), O2W(H2WA,H2WB), C11C(H11J,H11K,H11L), C11A(H11G,H11H,H11I),
 C11X(H11D,H11E,H11F), C11B(H11A,H11B,H11C), C12X(H12A,H12B,H12C), C13X(H13A,
 H13B,H13C)
5.b Secondary CH2 refined with riding coordinates:
 C2(H2A,H2B)
5.c Aromatic/amide H refined with riding coordinates:
 N1A(H1A), N1B(H1B), N3B(H3B), N3A(H3A), C5(H5), C5B(H5B), C5A(H5A), C7B(H7B),
 C7A(H7A), C18(H18)
5.d Idealised Me refined as rotating group:
 C3(H3C,H3D,H3E), C13A(H13G,H13H,H13I), C13B(H13D,H13E,H13F)
;
_smtbx_masks_void_probe_radius 1.2
_smtbx_masks_void_truncation_radius 1.2
_olex2_submission_special_instructions 'No special instructions were received'
_oxdiff_exptl_absorpt_empirical_details
;
Empirical correction (ABSPACK) includes:
- Absorption correction using spherical harmonics
- Frame scaling
;
_oxdiff_exptl_absorpt_empirical_full_max 1.065
_oxdiff_exptl_absorpt_empirical_full_min 0.933

loop_
_space_group_symop_operation_xyz
'x, y, z'
'-x, y+1/2, -z+1/2'
'-x, -y, -z'
'x, -y-1/2, z-1/2'

loop_
_atom_site_label
_atom_site_type_symbol
_atom_site_fract_x
_atom_site_fract_y
_atom_site_fract_z
_atom_site_U_iso_or_equiv
_atom_site_adp_type
_atom_site_occupancy
_atom_site_site_symmetry_order
_atom_site_calc_flag
_atom_site_refinement_flags_posn
_atom_site_refinement_flags_adp
_atom_site_refinement_flags_occupancy
_atom_site_disorder_assembly
_atom_site_disorder_group
Cu1 Cu 0.46383(8) 0.39557(7) 0.46090(5) 0.0409(3) Uani 1 1 d . . . . .
Cu2 Cu 0.46362(8) 0.39807(7) 0.61947(6) 0.0411(3) Uani 1 1 d . . . . .
Cl1 Cl 0.4182(2) 0.15074(19) 0.53731(14) 0.0670(7) Uani 1 1 d . . . . .
S1A S 0.57637(19) 0.39444(16) 0.73342(13) 0.0495(6) Uani 1 1 d . . . . .
S2A S 0.57654(18) 0.38708(16) 0.39264(12) 0.0458(6) Uani 1 1 d . . . . .
O1W O 0.2433(11) 0.3546(9) 0.1715(8) 0.066(4) Uiso 0.5 1 d . . P . .
H1WA H 0.217466 0.407915 0.155711 0.099 Uiso 0.5 1 d R U P . .
H1WB H 0.282876 0.336655 0.144911 0.099 Uiso 0.5 1 d R U P . .
O1 O 0.5560(4) 0.4196(4) 0.5588(3) 0.0417(14) Uani 1 1 d . . . . .
O2 O 0.4283(8) 0.2128(5) 0.5989(4) 0.092(3) Uani 1 1 d . . . . .
O2W O 0.2536(13) 0.3928(10) 0.8310(9) 0.083(5) Uiso 0.5 1 d . . P . .
H2WA H 0.273441 0.393311 0.879201 0.125 Uiso 0.5 1 d R U P . .
H2WB H 0.206231 0.434501 0.817501 0.125 Uiso 0.5 1 d R U P . .
O3 O 0.4324(7) 0.2007(5) 0.4752(4) 0.081(2) Uani 1 1 d . . . . .
O4 O 0.3216(10) 0.1108(10) 0.5178(8) 0.173(6) Uani 1 1 d . . . . .
O5 O 0.4917(10) 0.0789(6) 0.5603(5) 0.118(4) Uani 1 1 d . . . . .
O12A O 0.3668(4) 0.3965(3) 0.5208(3) 0.0367(12) Uani 1 1 d . . . . .
N1A N 0.5100(7) 0.3796(6) 0.8521(5) 0.064(2) Uani 1 1 d . . . . .
H1A H 0.460977 0.372815 0.872756 0.076 Uiso 1 1 calc R U . . .
N1B N 0.5101(7) 0.3617(5) 0.2475(4) 0.059(2) Uani 1 1 d . . . . .
H1B H 0.461822 0.352283 0.207170 0.071 Uiso 1 1 calc R U . . .
N3B N 0.3849(6) 0.3604(5) 0.3069(4) 0.0474(18) Uani 1 1 d . . . . .
H3B H 0.339450 0.348772 0.265612 0.057 Uiso 0.5 1 calc R U P . .
N3A N 0.3843(6) 0.3816(5) 0.7441(4) 0.054(2) Uani 1 1 d . . . . .
H3A H 0.338614 0.378338 0.768121 0.064 Uiso 0.5 1 calc R U P . .
N4B N 0.3562(5) 0.3708(5) 0.3708(4) 0.0449(17) Uani 1 1 d . . . . .
N4A N 0.3548(6) 0.3830(5) 0.6676(4) 0.0444(17) Uani 1 1 d . . . . .
C1 C 0.2658(6) 0.3754(6) 0.4997(5) 0.045(2) Uani 1 1 d . . . . .
C2 C 0.6633(7) 0.3993(7) 0.5796(6) 0.056(2) Uani 1 1 d . . . . .
H2A H 0.695586 0.428610 0.626956 0.067 Uiso 1 1 calc R U . . .
H2B H 0.693873 0.425525 0.542987 0.067 Uiso 1 1 calc R U . . .
C3 C 0.6852(10) 0.2967(8) 0.5860(7) 0.082(3) Uani 1 1 d . . . . .
H3C H 0.670912 0.270034 0.537216 0.124 Uiso 1 1 calc R U . . .
H3D H 0.642130 0.267779 0.612712 0.124 Uiso 1 1 calc R U . . .
H3E H 0.756355 0.286703 0.612127 0.124 Uiso 1 1 calc R U . . .
C5 C 0.1100(11) 0.326(3) 0.4102(10) 0.065(8) Uani 0.5 1 d D . P A 2
H5 H 0.079500 0.307702 0.361577 0.078 Uiso 0.5 1 calc R U P A 2
C5B C 0.2586(8) 0.3572(7) 0.3652(5) 0.057(2) Uani 1 1 d . . . . .
H5B H 0.215605 0.344808 0.318019 0.068 Uiso 1 1 calc R U . . .
C5A C 0.2567(8) 0.3694(6) 0.6339(5) 0.051(2) Uani 1 1 d . . . . .
H5A H 0.212802 0.361923 0.663987 0.061 Uiso 1 1 calc R U . . .
C6B C 0.2110(6) 0.3596(7) 0.4260(5) 0.056(2) Uani 1 1 d D . . . .
C6A C 0.2111(6) 0.3650(7) 0.5561(5) 0.055(2) Uani 1 1 d D . . . .
C7B C 0.1035(8) 0.355(3) 0.4069(10) 0.065(8) Uani 0.5 1 d D . P A 1
H7B H 0.068153 0.348942 0.356886 0.078 Uiso 0.5 1 calc R U P A 1
C7A C 0.1038(9) 0.360(4) 0.5324(9) 0.065(8) Uani 0.5 1 d D . P A 1
H7A H 0.068515 0.358072 0.568505 0.078 Uiso 0.5 1 calc R U P A 1
C8A C 0.0458(15) 0.3580(16) 0.4581(6) 0.063(5) Uani 0.5 1 d D U P A 1
C8X C 0.0499(14) 0.3185(16) 0.4596(6) 0.063(5) Uani 0.5 1 d D U P A 2
C10A C -0.0645(14) 0.3557(14) 0.4413(10) 0.068(5) Uani 0.5 1 d D . P A 1
C10X C -0.0576(14) 0.2962(14) 0.4329(10) 0.068(5) Uani 0.5 1 d D . P A 2
C11C C -0.1042(19) 0.413(2) 0.3723(13) 0.136(6) Uani 0.5 1 d D . P A 1
H11J H -0.067865 0.467316 0.364072 0.204 Uiso 0.5 1 d R U P A 1
H11K H -0.173925 0.428966 0.370342 0.204 Uiso 0.5 1 d R U P A 1
H11L H -0.104495 0.367686 0.334472 0.204 Uiso 0.5 1 d R U P A 1
C11A C -0.112(2) 0.392(2) 0.4995(14) 0.136(6) Uani 0.5 1 d D . P A 1
H11G H -0.184417 0.400387 0.478149 0.204 Uiso 0.5 1 d R U P A 1
H11H H -0.078767 0.450807 0.511889 0.204 Uiso 0.5 1 d R U P A 1
H11I H -0.100227 0.354447 0.543609 0.204 Uiso 0.5 1 d R U P A 1
C11X C -0.118(2) 0.3740(19) 0.4541(15) 0.136(6) Uani 0.5 1 d D . P A 2
H11D H -0.188886 0.356225 0.438640 0.204 Uiso 0.5 1 d R U P A 2
H11E H -0.108606 0.431145 0.430200 0.204 Uiso 0.5 1 d R U P A 2
H11F H -0.096036 0.382265 0.506970 0.204 Uiso 0.5 1 d R U P A 2
C11B C -0.098(2) 0.2573(17) 0.4240(15) 0.136(6) Uani 0.5 1 d D . P A 1
H11A H -0.163883 0.249608 0.388373 0.204 Uiso 0.5 1 d R U P A 1
H11B H -0.102583 0.239378 0.472323 0.204 Uiso 0.5 1 d R U P A 1
H11C H -0.047753 0.219118 0.410353 0.204 Uiso 0.5 1 d R U P A 1
C12X C -0.1081(18) 0.274(2) 0.3527(12) 0.136(6) Uani 0.5 1 d D . P A 2
H12A H -0.102561 0.330602 0.326622 0.204 Uiso 0.5 1 d R U P A 2
H12B H -0.179581 0.258522 0.344282 0.204 Uiso 0.5 1 d R U P A 2
H12C H -0.073301 0.225032 0.334932 0.204 Uiso 0.5 1 d R U P A 2
C12 C 0.4855(7) 0.3687(5) 0.3093(5) 0.0397(19) Uani 1 1 d . . . . .
C13A C 0.6138(10) 0.3835(8) 0.9007(6) 0.071(3) Uani 1 1 d . . . . .
H13G H 0.642966 0.443492 0.896834 0.106 Uiso 1 1 calc R U . . .
H13H H 0.655108 0.336477 0.886479 0.106 Uiso 1 1 calc R U . . .
H13I H 0.612445 0.373150 0.950995 0.106 Uiso 1 1 calc R U . . .
C13X C -0.0715(19) 0.2127(18) 0.4770(14) 0.136(6) Uani 0.5 1 d D . P A 2
H13A H -0.141413 0.197177 0.475240 0.204 Uiso 0.5 1 d R U P A 2
H13B H -0.031213 0.218017 0.527890 0.204 Uiso 0.5 1 d R U P A 2
H13C H -0.043073 0.164987 0.452910 0.204 Uiso 0.5 1 d R U P A 2
C13B C 0.6163(10) 0.3691(8) 0.2430(6) 0.075(3) Uani 1 1 d . . . . .
H13D H 0.616491 0.370989 0.191807 0.113 Uiso 1 1 calc R U . . .
H13E H 0.655199 0.316346 0.266773 0.113 Uiso 1 1 calc R U . . .
H13F H 0.647023 0.424904 0.267460 0.113 Uiso 1 1 calc R U . . .
C15 C 0.4838(7) 0.3854(5) 0.7802(5) 0.043(2) Uani 1 1 d . . . . .
C18 C 0.1092(12) 0.335(4) 0.5323(10) 0.065(8) Uani 0.5 1 d D . P A 2
H18 H 0.076827 0.323755 0.569300 0.078 Uiso 0.5 1 calc R U P A 2

loop_
_atom_site_aniso_label
_atom_site_aniso_U_11
_atom_site_aniso_U_22
_atom_site_aniso_U_33
_atom_site_aniso_U_23
_atom_site_aniso_U_13
_atom_site_aniso_U_12
Cu1 0.0341(6) 0.0596(7) 0.0294(6) -0.0039(4) 0.0098(5) -0.0052(5)
Cu2 0.0361(6) 0.0565(7) 0.0333(6) -0.0001(4) 0.0142(5) -0.0037(5)
Cl1 0.083(2) 0.0714(17) 0.0492(15) -0.0004(12) 0.0230(14) -0.0063(15)
S1A 0.0491(14) 0.0667(15) 0.0347(12) 0.0015(10) 0.0147(10) -0.0016(11)
S2A 0.0406(12) 0.0634(14) 0.0351(12) -0.0050(10) 0.0132(10) 0.0000(10)
O1 0.030(3) 0.077(4) 0.021(3) -0.001(2) 0.013(2) -0.006(3)
O2 0.159(9) 0.074(5) 0.048(4) 0.013(4) 0.037(5) 0.029(5)
O3 0.123(7) 0.076(5) 0.055(4) 0.002(4) 0.044(5) 0.007(5)
O4 0.113(9) 0.237(15) 0.151(12) 0.014(9) 0.008(8) -0.084(10)
O5 0.196(11) 0.067(5) 0.083(6) 0.001(4) 0.026(7) 0.036(6)
O12A 0.029(3) 0.048(3) 0.033(3) 0.002(2) 0.009(2) -0.002(2)
N1A 0.074(6) 0.079(6) 0.042(5) 0.016(4) 0.023(5) -0.005(4)
N1B 0.067(6) 0.078(6) 0.038(5) -0.014(4) 0.025(4) -0.002(4)
N3B 0.050(5) 0.064(5) 0.025(4) 0.000(3) 0.006(3) -0.008(4)
N3A 0.043(5) 0.088(6) 0.029(4) 0.011(4) 0.008(4) -0.001(4)
N4B 0.037(4) 0.064(5) 0.036(4) -0.004(3) 0.015(3) -0.007(3)
N4A 0.039(4) 0.060(4) 0.039(4) 0.010(3) 0.019(3) 0.000(3)
C1 0.027(4) 0.052(5) 0.058(6) 0.017(4) 0.014(4) 0.004(4)
C2 0.032(5) 0.079(7) 0.052(6) 0.009(5) 0.005(4) 0.002(4)
C3 0.085(9) 0.097(9) 0.078(8) 0.004(6) 0.042(7) 0.014(7)
C5 0.046(5) 0.08(2) 0.064(5) 0.022(5) 0.005(4) 0.004(6)
C5B 0.053(6) 0.074(6) 0.036(5) 0.002(4) 0.000(5) -0.014(5)
C5A 0.061(6) 0.057(6) 0.045(6) 0.016(4) 0.033(5) 0.007(4)
C6B 0.035(5) 0.079(7) 0.054(6) 0.003(5) 0.011(5) -0.004(4)
C6A 0.029(5) 0.072(6) 0.062(7) 0.012(5) 0.010(5) 0.003(4)
C7B 0.046(5) 0.08(2) 0.064(5) 0.022(5) 0.005(4) 0.004(6)
C7A 0.046(5) 0.08(2) 0.064(5) 0.022(5) 0.005(4) 0.004(6)
C8A 0.057(7) 0.067(13) 0.071(7) 0.040(7) 0.026(6) -0.010(8)
C8X 0.057(7) 0.067(13) 0.071(7) 0.040(7) 0.026(6) -0.010(8)
C10A 0.029(8) 0.088(16) 0.090(11) 0.001(12) 0.022(7) -0.001(11)
C10X 0.029(8) 0.088(16) 0.090(11) 0.001(12) 0.022(7) -0.001(11)
C11C 0.035(6) 0.242(15) 0.121(13) 0.061(12) 0.003(8) -0.002(8)
C11A 0.035(6) 0.242(15) 0.121(13) 0.061(12) 0.003(8) -0.002(8)
C11X 0.035(6) 0.242(15) 0.121(13) 0.061(12) 0.003(8) -0.002(8)
C11B 0.035(6) 0.242(15) 0.121(13) 0.061(12) 0.003(8) -0.002(8)
C12X 0.035(6) 0.242(15) 0.121(13) 0.061(12) 0.003(8) -0.002(8)
C12 0.045(5) 0.042(5) 0.034(5) -0.003(3) 0.014(4) -0.004(4)
C13A 0.093(9) 0.084(7) 0.043(6) -0.004(5) 0.030(6) -0.004(6)
C13X 0.035(6) 0.242(15) 0.121(13) 0.061(12) 0.003(8) -0.002(8)
C13B 0.107(10) 0.088(8) 0.036(6) -0.005(5) 0.029(6) 0.000(7)
C15 0.063(6) 0.035(4) 0.035(5) 0.001(3) 0.022(4) -0.006(4)
C18 0.046(5) 0.08(2) 0.064(5) 0.022(5) 0.005(4) 0.004(6)

loop_
_atom_type_symbol
_atom_type_description
_atom_type_scat_dispersion_real
_atom_type_scat_dispersion_imag
_atom_type_scat_source
C C 0.0033 0.0016 'International Tables Vol C Tables 4.2.6.8 and 6.1.1.4'
H H 0.0000 0.0000 'International Tables Vol C Tables 4.2.6.8 and 6.1.1.4'
Cl Cl 0.1484 0.1585 'International Tables Vol C Tables 4.2.6.8 and 6.1.1.4'
Cu Cu 0.3201 1.2651 'International Tables Vol C Tables 4.2.6.8 and 6.1.1.4'
N N 0.0061 0.0033 'International Tables Vol C Tables 4.2.6.8 and 6.1.1.4'
O O 0.0106 0.0060 'International Tables Vol C Tables 4.2.6.8 and 6.1.1.4'
S S 0.1246 0.1234 'International Tables Vol C Tables 4.2.6.8 and 6.1.1.4'

loop_
_geom_angle_atom_site_label_1
_geom_angle_atom_site_label_2
_geom_angle_atom_site_label_3
_geom_angle
_geom_angle_site_symmetry_1
_geom_angle_site_symmetry_3
_geom_angle_publ_flag
S2A Cu1 O3 98.13(17) . . ?
O1 Cu1 S2A 101.00(16) . . ?
O1 Cu1 O3 99.1(2) . . ?
O1 Cu1 O12A 79.1(2) . . ?
O12A Cu1 S2A 177.26(17) . . ?
O12A Cu1 O3 79.2(2) . . ?
N4B Cu1 S2A 87.4(2) . . ?
N4B Cu1 O1 171.5(3) . . ?
N4B Cu1 O3 78.8(3) . . ?
N4B Cu1 O12A 92.5(3) . . ?
S1A Cu2 S2A 98.57(8) . 3_666 ?
S1A Cu2 O2 99.04(18) . . ?
O1 Cu2 S1A 100.72(17) . . ?
O1 Cu2 S2A 85.75(18) . 3_666 ?
O1 Cu2 O2 101.0(3) . . ?
O1 Cu2 O12A 79.3(2) . . ?
O1 Cu2 N4A 171.4(3) . . ?
O2 Cu2 S2A 159.6(2) . 3_666 ?
O12A Cu2 S1A 178.00(17) . . ?
O12A Cu2 S2A 83.43(16) . 3_666 ?
O12A Cu2 O2 79.0(2) . . ?
N4A Cu2 S1A 87.5(2) . . ?
N4A Cu2 S2A 90.3(2) . 3_666 ?
N4A Cu2 O2 80.3(3) . . ?
N4A Cu2 O12A 92.6(3) . . ?
O3 Cl1 O2 109.7(5) . . ?
O4 Cl1 O2 110.2(8) . . ?
O4 Cl1 O3 109.0(7) . . ?
O4 Cl1 O5 107.8(8) . . ?
O5 Cl1 O2 108.0(5) . . ?
O5 Cl1 O3 112.1(6) . . ?
C15 S1A Cu2 95.2(3) . . ?
C12 S2A Cu1 95.7(3) . . ?
H1WA O1W H1WB 108.9 . . ?
Cu1 O1 Cu1 91.9(2) . 3_666 ?
Cu2 O1 Cu1 100.3(2) . . ?
Cu2 O1 Cu1 100.6(2) . 3_666 ?
C2 O1 Cu1 107.2(5) . 3_666 ?
C2 O1 Cu1 124.0(5) . . ?
C2 O1 Cu2 125.4(5) . . ?
Cl1 O2 Cu2 134.3(4) . . ?
H2WA O2W H2WB 106.8 . . ?
Cl1 O3 Cu1 128.9(4) . . ?
Cu2 O12A Cu1 99.6(2) . . ?
C1 O12A Cu1 128.1(5) . . ?
C1 O12A Cu2 129.8(5) . . ?
C13A N1A H1A 116.9 . . ?
C15 N1A H1A 116.9 . . ?
C15 N1A C13A 126.2(9) . . ?
C12 N1B H1B 118.5 . . ?
C12 N1B C13B 123.0(8) . . ?
C13B N1B H1B 118.5 . . ?
N4B N3B H3B 120.4 . . ?
C12 N3B H3B 120.4 . . ?
C12 N3B N4B 119.3(7) . . ?
N4A N3A H3A 120.3 . . ?
C15 N3A H3A 120.3 . . ?
C15 N3A N4A 119.4(7) . . ?
N3B N4B Cu1 117.4(5) . . ?
C5B N4B Cu1 126.5(6) . . ?
C5B N4B N3B 116.0(7) . . ?
N3A N4A Cu2 116.7(6) . . ?
C5A N4A Cu2 125.9(6) . . ?
C5A N4A N3A 117.3(7) . . ?
O12A C1 C6B 122.9(8) . . ?
O12A C1 C6A 119.1(8) . . ?
C6B C1 C6A 117.9(8) . . ?
O1 C2 H2A 109.0 . . ?
O1 C2 H2B 109.0 . . ?
O1 C2 C3 112.7(8) . . ?
H2A C2 H2B 107.8 . . ?
C3 C2 H2A 109.0 . . ?
C3 C2 H2B 109.0 . . ?
C2 C3 H3C 109.5 . . ?
C2 C3 H3D 109.5 . . ?
C2 C3 H3E 109.5 . . ?
H3C C3 H3D 109.5 . . ?
H3C C3 H3E 109.5 . . ?
H3D C3 H3E 109.5 . . ?
C6B C5 H5 116.5 . . ?
C8X C5 H5 116.5 . . ?
C8X C5 C6B 127.0(16) . . ?
N4B C5B H5B 117.0 . . ?
N4B C5B C6B 126.0(8) . . ?
C6B C5B H5B 117.0 . . ?
N4A C5A H5A 116.8 . . ?
N4A C5A C6A 126.3(8) . . ?
C6A C5A H5A 116.8 . . ?
C1 C6B C5 118.9(10) . . ?
C1 C6B C5B 123.6(7) . . ?
C1 C6B C7B 119.3(10) . . ?
C5 C6B C5B 116.3(11) . . ?
C7B C6B C5B 116.8(10) . . ?
C5A C6A C1 125.5(8) . . ?
C7A C6A C1 117.7(9) . . ?
C7A C6A C5A 116.5(10) . . ?
C18 C6A C1 117.0(10) . . ?
C18 C6A C5A 116.8(11) . . ?
C6B C7B H7B 117.9 . . ?
C8A C7B C6B 124.1(15) . . ?
C8A C7B H7B 117.9 . . ?
C6A C7A H7A 117.8 . . ?
C6A C7A C8A 124.4(16) . . ?
C8A C7A H7A 117.8 . . ?
C7B C8A C10A 126.2(13) . . ?
C7A C8A C7B 114.9(18) . . ?
C7A C8A C10A 118.8(13) . . ?
C5 C8X C10X 120.4(13) . . ?
C5 C8X C18 110.6(17) . . ?
C18 C8X C10X 129.0(14) . . ?
C8A C10A C11C 106.1(16) . . ?
C8A C10A C11A 117.1(18) . . ?
C8A C10A C11B 107.6(19) . . ?
C11A C10A C11C 108.4(11) . . ?
C11B C10A C11C 108.6(11) . . ?
C11B C10A C11A 108.7(11) . . ?
C8X C10X C11X 108(2) . . ?
C8X C10X C12X 122.1(17) . . ?
C8X C10X C13X 104.9(16) . . ?
C11X C10X C12X 107.1(11) . . ?
C11X C10X C13X 107.1(11) . . ?
C13X C10X C12X 107.0(11) . . ?
C10A C11C H11J 120.7 . . ?
C10A C11C H11K 106.1 . . ?
C10A C11C H11L 101.1 . . ?
H11J C11C H11K 109.5 . . ?
H11J C11C H11L 109.5 . . ?
H11K C11C H11L 109.5 . . ?
C10A C11A H11G 109.5 . . ?
C10A C11A H11H 102.8 . . ?
C10A C11A H11I 115.8 . . ?
H11G C11A H11H 109.5 . . ?
H11G C11A H11I 109.5 . . ?
H11H C11A H11I 109.5 . . ?
C10X C11X H11D 106.9 . . ?
C10X C11X H11E 111.8 . . ?
C10X C11X H11F 109.6 . . ?
H11D C11X H11E 109.4 . . ?
H11D C11X H11F 109.5 . . ?
H11E C11X H11F 109.5 . . ?
C10A C11B H11A 115.2 . . ?
C10A C11B H11B 98.4 . . ?
C10A C11B H11C 114.1 . . ?
H11A C11B H11B 109.5 . . ?
H11A C11B H11C 109.5 . . ?
H11B C11B H11C 109.5 . . ?
C10X C12X H12A 104.8 . . ?
C10X C12X H12B 111.7 . . ?
C10X C12X H12C 111.8 . . ?
H12A C12X H12B 109.5 . . ?
H12A C12X H12C 109.5 . . ?
H12B C12X H12C 109.5 . . ?
N1B C12 S2A 121.9(7) . . ?
N1B C12 N3B 118.0(8) . . ?
N3B C12 S2A 120.1(6) . . ?
N1A C13A H13G 109.5 . . ?
N1A C13A H13H 109.5 . . ?
N1A C13A H13I 109.5 . . ?
H13G C13A H13H 109.5 . . ?
H13G C13A H13I 109.5 . . ?
H13H C13A H13I 109.5 . . ?
C10X C13X H13A 116.1 . . ?
C10X C13X H13B 111.2 . . ?
C10X C13X H13C 100.7 . . ?
H13A C13X H13B 109.5 . . ?
H13A C13X H13C 109.5 . . ?
H13B C13X H13C 109.5 . . ?
N1B C13B H13D 109.5 . . ?
N1B C13B H13E 109.5 . . ?
N1B C13B H13F 109.5 . . ?
H13D C13B H13E 109.5 . . ?
H13D C13B H13F 109.5 . . ?
H13E C13B H13F 109.5 . . ?
N1A C15 S1A 120.5(8) . . ?
N1A C15 N3A 118.3(8) . . ?
N3A C15 S1A 121.2(6) . . ?
C6A C18 C8X 127.8(17) . . ?
C6A C18 H18 116.1 . . ?
C8X C18 H18 116.1 . . ?

loop_
_geom_bond_atom_site_label_1
_geom_bond_atom_site_label_2
_geom_bond_distance
_geom_bond_site_symmetry_2
_geom_bond_publ_flag
Cu1 S2A 2.245(2) . ?
Cu1 O1 1.939(5) . ?
Cu1 O3 2.862(7) . ?
Cu1 O12A 1.947(5) . ?
Cu1 N4B 1.930(7) . ?
Cu2 S1A 2.252(2) . ?
Cu2 S2A 3.139(2) 3_666 ?
Cu2 O1 1.931(5) . ?
Cu2 O2 2.719(8) . ?
Cu2 O12A 1.944(5) . ?
Cu2 N4A 1.936(7) . ?
Cl1 O2 1.436(8) . ?
Cl1 O3 1.425(7) . ?
Cl1 O4 1.377(11) . ?
Cl1 O5 1.415(10) . ?
S1A C15 1.719(9) . ?
S2A C12 1.719(8) . ?
O1W H1WA 0.8613 . ?
O1W H1WB 0.8645 . ?
O1 C2 1.421(10) . ?
O2W H2WA 0.8683 . ?
O2W H2WB 0.8615 . ?
O12A C1 1.345(10) . ?
N1A H1A 0.8600 . ?
N1A C13A 1.444(14) . ?
N1A C15 1.296(11) . ?
N1B H1B 0.8600 . ?
N1B C12 1.295(11) . ?
N1B C13B 1.462(14) . ?
N3B H3B 0.8600 . ?
N3B N4B 1.364(10) . ?
N3B C12 1.350(11) . ?
N3A H3A 0.8600 . ?
N3A N4A 1.377(10) . ?
N3A C15 1.326(12) . ?
N4B C5B 1.306(11) . ?
N4A C5A 1.314(12) . ?
C1 C6B 1.393(13) . ?
C1 C6A 1.454(13) . ?
C2 H2A 0.9700 . ?
C2 H2B 0.9700 . ?
C2 C3 1.506(14) . ?
C3 H3C 0.9600 . ?
C3 H3D 0.9600 . ?
C3 H3E 0.9600 . ?
C5 H5 0.9300 . ?
C5 C6B 1.396(9) . ?
C5 C8X 1.394(9) . ?
C5B H5B 0.9300 . ?
C5B C6B 1.455(13) . ?
C5A H5A 0.9300 . ?
C5A C6A 1.417(13) . ?
C6B C7B 1.395(9) . ?
C6A C7A 1.392(9) . ?
C6A C18 1.393(9) . ?
C7B H7B 0.9300 . ?
C7B C8A 1.394(9) . ?
C7A H7A 0.9300 . ?
C7A C8A 1.394(9) . ?
C8A C10A 1.433(17) . ?
C8X C10X 1.433(17) . ?
C8X C18 1.394(9) . ?
C10A C11C 1.500(14) . ?
C10A C11A 1.499(14) . ?
C10A C11B 1.494(15) . ?
C10X C11X 1.498(14) . ?
C10X C12X 1.501(14) . ?
C10X C13X 1.500(14) . ?
C11C H11J 0.9603 . ?
C11C H11K 0.9599 . ?
C11C H11L 0.9600 . ?
C11A H11G 0.9598 . ?
C11A H11H 0.9599 . ?
C11A H11I 0.9603 . ?
C11X H11D 0.9599 . ?
C11X H11E 0.9601 . ?
C11X H11F 0.9597 . ?
C11B H11A 0.9601 . ?
C11B H11B 0.9598 . ?
C11B H11C 0.9600 . ?
C12X H12A 0.9597 . ?
C12X H12B 0.9600 . ?
C12X H12C 0.9602 . ?
C13A H13G 0.9600 . ?
C13A H13H 0.9600 . ?
C13A H13I 0.9600 . ?
C13X H13A 0.9601 . ?
C13X H13B 0.9598 . ?
C13X H13C 0.9600 . ?
C13B H13D 0.9600 . ?
C13B H13E 0.9600 . ?
C13B H13F 0.9600 . ?
C18 H18 0.9300 . ?

loop_
_geom_hbond_atom_site_label_D
_geom_hbond_atom_site_label_H
_geom_hbond_atom_site_label_A
_geom_hbond_distance_DH
_geom_hbond_distance_HA
_geom_hbond_distance_DA
_geom_hbond_angle_DHA
_geom_hbond_site_symmetry_A
_geom_hbond_publ_flag
O1W H1WB O2 0.86 2.46 3.302(17) 165.8 4_565 yes
O2W H2WA O4 0.87 2.50 3.36(2) 176.7 4_566 yes
N1A H1A O3 0.86 2.32 3.017(11) 138.7 4_566 yes
N1B H1B O2 0.86 2.17 2.900(10) 143.2 4_565 yes
N3B H3B O1W 0.86 1.88 2.721(15) 165.9 . yes
N3A H3A O2W 0.86 1.87 2.717(19) 168.0 . yes
C2 H2A S1A 0.97 2.93 3.400(11) 110.9 . yes
C2 H2B S2A 0.97 2.88 3.375(10) 113.0 . yes

loop_
_geom_torsion_atom_site_label_1
_geom_torsion_atom_site_label_2
_geom_torsion_atom_site_label_3
_geom_torsion_atom_site_label_4
_geom_torsion
_geom_torsion_site_symmetry_1
_geom_torsion_site_symmetry_2
_geom_torsion_site_symmetry_3
_geom_torsion_site_symmetry_4
_geom_torsion_publ_flag
Cu1 S2A C12 N1B 177.5(7) . . . . ?
Cu1 S2A C12 N3B -3.0(7) . . . . ?
Cu1 O1 C2 C3 -70.4(10) . . . . ?
Cu1 O1 C2 C3 -175.0(7) 3_666 . . . ?
Cu1 O12A C1 C6B -8.3(11) . . . . ?
Cu1 O12A C1 C6A 169.4(6) . . . . ?
Cu1 N4B C5B C6B 1.2(14) . . . . ?
Cu2 S1A C15 N1A 179.3(7) . . . . ?
Cu2 S1A C15 N3A 1.0(7) . . . . ?
Cu2 O1 C2 C3 67.8(10) . . . . ?
Cu2 O12A C1 C6B -166.9(7) . . . . ?
Cu2 O12A C1 C6A 10.8(11) . . . . ?
Cu2 N4A C5A C6A -1.4(13) . . . . ?
O2 Cl1 O3 Cu1 -3.8(8) . . . . ?
O3 Cl1 O2 Cu2 1.4(10) . . . . ?
O4 Cl1 O2 Cu2 -118.6(9) . . . . ?
O4 Cl1 O3 Cu1 117.0(9) . . . . ?
O5 Cl1 O2 Cu2 123.8(8) . . . . ?
O5 Cl1 O3 Cu1 -123.7(6) . . . . ?
O12A C1 C6B C5 172(2) . . . . ?
O12A C1 C6B C5B 4.9(15) . . . . ?
O12A C1 C6B C7B -168(2) . . . . ?
O12A C1 C6A C5A -4.4(14) . . . . ?
O12A C1 C6A C7A 168(3) . . . . ?
O12A C1 C6A C18 -174(3) . . . . ?
N3B N4B C5B C6B 176.7(8) . . . . ?
N3A N4A C5A C6A -177.7(8) . . . . ?
N4B N3B C12 S2A 2.8(11) . . . . ?
N4B N3B C12 N1B -177.7(7) . . . . ?
N4B C5B C6B C1 -1.3(16) . . . . ?
N4B C5B C6B C5 -169(2) . . . . ?
N4B C5B C6B C7B 172(2) . . . . ?
N4A N3A C15 S1A 1.4(11) . . . . ?
N4A N3A C15 N1A -176.9(7) . . . . ?
N4A C5A C6A C1 -0.3(15) . . . . ?
N4A C5A C6A C7A -173(3) . . . . ?
N4A C5A C6A C18 170(3) . . . . ?
C1 C6B C7B C8A -5(5) . . . . ?
C1 C6A C7A C8A 5(5) . . . . ?
C1 C6A C18 C8X -5(6) . . . . ?
C5 C8X C10X C11X -120(3) . . . . ?
C5 C8X C10X C12X 4(3) . . . . ?
C5 C8X C10X C13X 126(3) . . . . ?
C5 C8X C18 C6A 7(7) . . . . ?
C5B C6B C7B C8A -179(3) . . . . ?
C5A C6A C7A C8A 178(3) . . . . ?
C5A C6A C18 C8X -175(4) . . . . ?
C6B C1 C6A C5A 173.5(9) . . . . ?
C6B C1 C6A C7A -14(3) . . . . ?
C6B C1 C6A C18 4(3) . . . . ?
C6B C5 C8X C10X 171(3) . . . . ?
C6B C5 C8X C18 -9(7) . . . . ?
C6B C7B C8A C7A -4(7) . . . . ?
C6B C7B C8A C10A 178(3) . . . . ?
C6A C1 C6B C5 -6(2) . . . . ?
C6A C1 C6B C5B -172.8(8) . . . . ?
C6A C1 C6B C7B 14(2) . . . . ?
C6A C7A C8A C7B 4(7) . . . . ?
C6A C7A C8A C10A -178(3) . . . . ?
C7B C8A C10A C11C -39(3) . . . . ?
C7B C8A C10A C11A -160(3) . . . . ?
C7B C8A C10A C11B 77(3) . . . . ?
C7A C8A C10A C11C 144(3) . . . . ?
C7A C8A C10A C11A 23(3) . . . . ?
C7A C8A C10A C11B -100(3) . . . . ?
C8X C5 C6B C1 10(5) . . . . ?
C8X C5 C6B C5B 177(3) . . . . ?
C10X C8X C18 C6A -173(3) . . . . ?
C12 N3B N4B Cu1 -0.6(10) . . . . ?
C12 N3B N4B C5B -176.6(8) . . . . ?
C13A N1A C15 S1A 2.5(13) . . . . ?
C13A N1A C15 N3A -179.2(9) . . . . ?
C13B N1B C12 S2A -0.3(13) . . . . ?
C13B N1B C12 N3B -179.8(8) . . . . ?
C15 N3A N4A Cu2 -3.6(10) . . . . ?
C15 N3A N4A C5A 173.0(8) . . . . ?
C18 C8X C10X C11X 60(4) . . . . ?
C18 C8X C10X C12X -176(3) . . . . ?
C18 C8X C10X C13X -54(4) . . . . ?

loop_
_smtbx_masks_void_nr
_smtbx_masks_void_average_x
_smtbx_masks_void_average_y
_smtbx_masks_void_average_z
_smtbx_masks_void_volume
_smtbx_masks_void_count_electrons
_smtbx_masks_void_content
1 0.000 -0.586 -0.327 907.7 464.0 '48 water'
